data_7002420
loop_
_publ_author_name
'Yu, Jie-Hui'
'Zhu, Yan-Chun'
'Wu, Di'
'Yu, Yang'
'Hou, Qin'
'Xu, Ji-Qing'

_publ_section_title
;
 Preparation and structural characterization of a series of
 monoacylhydrazidate-bridged coordination polymers
;
_journal_issue 39
_journal_name_full 'Dalton Transactions'
_journal_page_first 8248
_journal_page_last 8256
_journal_paper_doi 10.1039/b908812a
_journal_year 2009
_chemical_formula_sum 'C14 H12 Mn N6 O6'
_chemical_formula_weight 415.24
_chemical_name_systematic
;
?
;
_space_group_IT_number 14
_symmetry_cell_setting monoclinic
_symmetry_space_group_name_Hall '-P 2ybc'
_symmetry_space_group_name_H-M 'P 1 21/c 1'
_atom_sites_solution_hydrogens geom
_atom_sites_solution_primary direct
_atom_sites_solution_secondary difmap
_audit_creation_method SHELXL-97
_cell_angle_alpha 90.00
_cell_angle_beta 100.74(3)
_cell_angle_gamma 90.00
_cell_formula_units_Z 2
_cell_length_a 13.064(3)
_cell_length_b 5.3342(11)
_cell_length_c 10.874(2)
_cell_measurement_temperature 293(2)
_cell_volume 744.5(3)
_computing_cell_refinement PROCESS-AUTO
_computing_data_collection PROCESS-AUTO
_computing_data_reduction PROCESS-AUTO
_computing_structure_refinement 'SHELXL-97 (Sheldrick, 1997)'
_computing_structure_solution 'SHELXS-97 (Sheldrick, 1990)'
_diffrn_ambient_temperature 293(2)
_diffrn_detector_area_resol_mean 10.0
_diffrn_measured_fraction_theta_full 0.995
_diffrn_measured_fraction_theta_max 0.995
_diffrn_measurement_device_type 'Rigaku RAXIS-RAPID'
_diffrn_measurement_method w
_diffrn_radiation_monochromator graphite
_diffrn_radiation_source 'fine-focus sealed tube'
_diffrn_radiation_type MoK\a
_diffrn_radiation_wavelength 0.71073
_diffrn_reflns_av_R_equivalents 0.0253
_diffrn_reflns_av_sigmaI/netI 0.0217
_diffrn_reflns_limit_h_max 16
_diffrn_reflns_limit_h_min -16
_diffrn_reflns_limit_k_max 6
_diffrn_reflns_limit_k_min -6
_diffrn_reflns_limit_l_max 14
_diffrn_reflns_limit_l_min -14
_diffrn_reflns_number 6822
_diffrn_reflns_theta_full 27.47
_diffrn_reflns_theta_max 27.47
_diffrn_reflns_theta_min 3.17
_diffrn_standards_decay_% 0
_diffrn_standards_interval_count 0
_diffrn_standards_number 0
_exptl_absorpt_coefficient_mu 0.941
_exptl_absorpt_correction_T_max 0.5
_exptl_absorpt_correction_T_min 0.43
_exptl_absorpt_correction_type none
_exptl_absorpt_process_details
;Higashi, T.(1995).Program for Absorption Correction
Rigaku Corporation, Tokyo,Japan.
;
_exptl_crystal_colour yellow
_exptl_crystal_density_diffrn 1.852
_exptl_crystal_density_method 'not measured'
_exptl_crystal_description needle
_exptl_crystal_F_000 422
_exptl_crystal_size_max 0.465
_exptl_crystal_size_mid 0.256
_exptl_crystal_size_min 0.136
_refine_diff_density_max 0.363
_refine_diff_density_min -0.280
_refine_diff_density_rms 0.067
_refine_ls_extinction_method none
_refine_ls_goodness_of_fit_ref 1.151
_refine_ls_hydrogen_treatment mixed
_refine_ls_matrix_type full
_refine_ls_number_parameters 136
_refine_ls_number_reflns 1687
_refine_ls_number_restraints 0
_refine_ls_restrained_S_all 1.151
_refine_ls_R_factor_all 0.0343
_refine_ls_R_factor_gt 0.0317
_refine_ls_shift/su_max 0.000
_refine_ls_shift/su_mean 0.000
_refine_ls_structure_factor_coef Fsqd
_refine_ls_weighting_details 'calc w=1/[\s^2^(Fo^2^)+(0.0300P)^2^+1.3630P] where P=(Fo^2^+2Fc^2^)/3'
_refine_ls_weighting_scheme calc
_refine_ls_wR_factor_gt 0.0925
_refine_ls_wR_factor_ref 0.0937
_reflns_number_gt 1560
_reflns_number_total 1687
_reflns_threshold_expression >2sigma(I)
_cod_data_source_file b908812a.txt
_cod_data_source_block 5
_cod_original_sg_symbol_H-M p21/c
_cod_database_code 7002420

loop_
_symmetry_equiv_pos_as_xyz
'x, y, z'
'-x, y+1/2, -z+1/2'
'-x, -y, -z'
'x, -y-1/2, z-1/2'

loop_
_atom_site_label
_atom_site_type_symbol
_atom_site_fract_x
_atom_site_fract_y
_atom_site_fract_z
_atom_site_U_iso_or_equiv
_atom_site_adp_type
_atom_site_occupancy
_atom_site_symmetry_multiplicity
_atom_site_calc_flag
_atom_site_refinement_flags
_atom_site_disorder_assembly
_atom_site_disorder_group
Mn1 Mn 1.0000 0.0000 0.5000 0.01637(15) Uani 1 2 d S . .
O1 O 0.91132(12) -0.2497(3) 0.59687(15) 0.0192(4) Uani 1 1 d . . .
O2 O 0.49928(13) -0.2319(4) 0.41988(17) 0.0272(4) Uani 1 1 d . . .
OW1 O 0.99875(17) -0.2810(4) 0.34964(18) 0.0298(4) Uani 1 1 d . . .
H0 H 1.033(3) -0.413(9) 0.365(4) 0.062(13) Uiso 1 1 d . . .
H0A H 0.967(3) -0.276(7) 0.275(4) 0.040(9) Uiso 1 1 d . . .
N1 N 0.83675(14) 0.1095(4) 0.42225(18) 0.0177(4) Uani 1 1 d . . .
N2 N 0.74858(15) -0.3921(4) 0.59997(19) 0.0222(4) Uani 1 1 d . . .
N3 N 0.64278(15) -0.3727(4) 0.5522(2) 0.0231(4) Uani 1 1 d . . .
H4A H 0.6033 -0.4746 0.5832 0.028 Uiso 1 1 calc R . .
C1 C 0.79789(19) 0.2871(5) 0.3407(2) 0.0224(5) Uani 1 1 d . . .
H1A H 0.8442 0.3936 0.3111 0.027 Uiso 1 1 calc R . .
C2 C 0.69149(19) 0.3217(5) 0.2975(2) 0.0235(5) Uani 1 1 d . . .
H2B H 0.6677 0.4510 0.2421 0.028 Uiso 1 1 calc R . .
C3 C 0.62278(18) 0.1625(5) 0.3378(2) 0.0214(5) Uani 1 1 d . . .
H3 H 0.552(2) 0.172(6) 0.312(3) 0.026(7) Uiso 1 1 d . . .
C4 C 0.66151(17) -0.0282(4) 0.4220(2) 0.0178(4) Uani 1 1 d . . .
C5 C 0.76863(17) -0.0459(4) 0.4641(2) 0.0155(4) Uani 1 1 d . . .
C6 C 0.81012(17) -0.2367(4) 0.5569(2) 0.0169(4) Uani 1 1 d . . .
C7 C 0.59383(17) -0.2155(5) 0.4639(2) 0.0192(5) Uani 1 1 d . . .

loop_
_atom_site_aniso_label
_atom_site_aniso_U_11
_atom_site_aniso_U_22
_atom_site_aniso_U_33
_atom_site_aniso_U_23
_atom_site_aniso_U_13
_atom_site_aniso_U_12
Mn1 0.0107(2) 0.0188(3) 0.0192(2) 0.00203(18) 0.00174(17) -0.00158(19)
O1 0.0126(7) 0.0220(8) 0.0218(8) 0.0062(6) -0.0003(6) -0.0008(6)
O2 0.0141(8) 0.0325(10) 0.0331(10) 0.0015(8) -0.0006(7) -0.0081(7)
OW1 0.0411(11) 0.0232(10) 0.0215(9) -0.0032(8) -0.0034(8) 0.0071(9)
N1 0.0140(9) 0.0182(9) 0.0203(9) 0.0023(7) 0.0014(7) -0.0018(8)
N2 0.0151(9) 0.0255(11) 0.0252(10) 0.0071(8) 0.0013(7) -0.0033(8)
N3 0.0138(9) 0.0263(11) 0.0289(11) 0.0066(9) 0.0035(8) -0.0067(8)
C1 0.0205(11) 0.0218(12) 0.0247(11) 0.0054(9) 0.0036(9) -0.0045(10)
C2 0.0233(12) 0.0230(12) 0.0227(11) 0.0065(9) 0.0006(9) 0.0031(10)
C3 0.0137(10) 0.0267(12) 0.0223(11) 0.0009(10) -0.0007(8) 0.0016(10)
C4 0.0140(10) 0.0203(11) 0.0184(10) -0.0003(9) 0.0017(8) -0.0026(9)
C5 0.0133(10) 0.0165(11) 0.0163(10) -0.0003(8) 0.0018(7) -0.0012(8)
C6 0.0137(10) 0.0191(11) 0.0173(10) 0.0001(8) 0.0014(8) -0.0009(9)
C7 0.0145(10) 0.0213(11) 0.0215(11) -0.0019(9) 0.0028(8) -0.0026(9)

loop_
_atom_type_symbol
_atom_type_description
_atom_type_scat_dispersion_real
_atom_type_scat_dispersion_imag
_atom_type_scat_source
C C 0.0033 0.0016 'International Tables Vol C Tables 4.2.6.8 and 6.1.1.4'
H H 0.0000 0.0000 'International Tables Vol C Tables 4.2.6.8 and 6.1.1.4'
N N 0.0061 0.0033 'International Tables Vol C Tables 4.2.6.8 and 6.1.1.4'
O O 0.0106 0.0060 'International Tables Vol C Tables 4.2.6.8 and 6.1.1.4'
Mn Mn 0.3368 0.7283 'International Tables Vol C Tables 4.2.6.8 and 6.1.1.4'

loop_
_geom_angle_atom_site_label_1
_geom_angle_atom_site_label_2
_geom_angle_atom_site_label_3
_geom_angle
_geom_angle_site_symmetry_1
_geom_angle_site_symmetry_3
_geom_angle_publ_flag
O1 Mn1 O1 180.00(6) 3_756 . ?
O1 Mn1 OW1 89.32(7) 3_756 . ?
O1 Mn1 OW1 90.68(7) . . ?
O1 Mn1 OW1 90.68(7) 3_756 3_756 ?
O1 Mn1 OW1 89.32(7) . 3_756 ?
OW1 Mn1 OW1 180.00(7) . 3_756 ?
O1 Mn1 N1 102.48(7) 3_756 . ?
O1 Mn1 N1 77.52(7) . . ?
OW1 Mn1 N1 91.29(8) . . ?
OW1 Mn1 N1 88.71(8) 3_756 . ?
O1 Mn1 N1 77.52(7) 3_756 3_756 ?
O1 Mn1 N1 102.48(7) . 3_756 ?
OW1 Mn1 N1 88.71(8) . 3_756 ?
OW1 Mn1 N1 91.29(8) 3_756 3_756 ?
N1 Mn1 N1 180.00(10) . 3_756 ?
C6 O1 Mn1 113.81(14) . . ?
C1 N1 C5 117.8(2) . . ?
C1 N1 Mn1 131.33(16) . . ?
C5 N1 Mn1 110.82(14) . . ?
C6 N2 N3 117.2(2) . . ?
C7 N3 N2 128.5(2) . . ?
N1 C1 C2 123.5(2) . . ?
C3 C2 C1 118.9(2) . . ?
C2 C3 C4 118.9(2) . . ?
C5 C4 C3 118.9(2) . . ?
C5 C4 C7 118.7(2) . . ?
C3 C4 C7 122.3(2) . . ?
N1 C5 C4 122.1(2) . . ?
N1 C5 C6 118.34(19) . . ?
C4 C5 C6 119.6(2) . . ?
N2 C6 O1 119.9(2) . . ?
N2 C6 C5 121.1(2) . . ?
O1 C6 C5 119.0(2) . . ?
O2 C7 N3 122.5(2) . . ?
O2 C7 C4 123.0(2) . . ?
N3 C7 C4 114.5(2) . . ?

loop_
_geom_bond_atom_site_label_1
_geom_bond_atom_site_label_2
_geom_bond_distance
_geom_bond_site_symmetry_2
_geom_bond_publ_flag
Mn1 O1 2.1635(16) 3_756 ?
Mn1 O1 2.1635(16) . ?
Mn1 OW1 2.2159(19) . ?
Mn1 OW1 2.2159(19) 3_756 ?
Mn1 N1 2.2209(19) . ?
Mn1 N1 2.2209(19) 3_756 ?
O1 C6 1.314(3) . ?
O2 C7 1.242(3) . ?
N1 C1 1.332(3) . ?
N1 C5 1.355(3) . ?
N2 C6 1.301(3) . ?
N2 N3 1.387(3) . ?
N3 C7 1.344(3) . ?
C1 C2 1.394(3) . ?
C2 C3 1.366(4) . ?
C3 C4 1.399(3) . ?
C4 C5 1.392(3) . ?
C4 C7 1.462(3) . ?
C5 C6 1.465(3) . ?

loop_
_geom_hbond_atom_site_label_D
_geom_hbond_atom_site_label_H
_geom_hbond_atom_site_label_A
_geom_hbond_distance_DH
_geom_hbond_distance_HA
_geom_hbond_distance_DA
_geom_hbond_angle_DHA
_geom_hbond_site_symmetry_A
OW1 H0 O1 0.83(5) 1.96(5) 2.780(3) 170(4) 3_746
OW1 H0A O1 0.84(4) 1.95(4) 2.778(3) 173(3) 4
N3 H4A O2 0.86 2.06 2.863(3) 155.6 3_646
